data_7023488
loop_
_publ_author_name
'Almalioti, Foteini'
'MacDougall, James'
'Hughes, Stephen'
'Hasson, Mohammed M.'
'Jenkins, Robert L.'
'Ward, Benjamin D.'
'Tizzard, Graham J.'
'Coles, Simon J.'
'Williams, David W.'
'Bamford, Sarah'
'Fallis, Ian A.'
'Dervisi, Athanasia'

_publ_section_title
;
 Convenient syntheses of cyanuric chloride-derived NHC ligands, their
 Ag(I) and Au(I) complexes and antimicrobial activity.
;
_journal_issue 34
_journal_name_full 'Dalton transactions (Cambridge, England : 2003)'
_journal_page_first 12370
_journal_page_last 12380
_journal_paper_doi 10.1039/c3dt51400e
_journal_volume 42
_journal_year 2013
_chemical_formula_moiety 'C15 H21 Au Cl N7 O2'
_chemical_formula_sum 'C15 H21 Au Cl N7 O2'
_chemical_formula_weight 563.80
_chemical_name_systematic
;
?
;
_space_group_IT_number 14
_symmetry_cell_setting monoclinic
_symmetry_space_group_name_Hall '-P 2ybc'
_symmetry_space_group_name_H-M 'P 1 21/c 1'
_atom_sites_solution_hydrogens geom
_atom_sites_solution_primary direct
_atom_sites_solution_secondary difmap
_audit_creation_method SHELXL-97
_cell_angle_alpha 90.00
_cell_angle_beta 95.603(7)
_cell_angle_gamma 90.00
_cell_formula_units_Z 4
_cell_length_a 7.0612(5)
_cell_length_b 20.5399(16)
_cell_length_c 12.4713(8)
_cell_measurement_reflns_used 13846
_cell_measurement_temperature 120(2)
_cell_measurement_theta_max 27.5
_cell_measurement_theta_min 3.1
_cell_volume 1800.1(2)
_computing_cell_refinement
;
CrystalClear-SM Expert 2.0 r7 (Rigaku, 2011)
;
_computing_data_collection
;
CrystalClear-SM Expert 2.0 r7 (Rigaku, 2011)
;
_computing_data_reduction
;
CrystalClear-SM Expert 2.0 r7 (Rigaku, 2011)
;
_computing_molecular_graphics 'OLEX2 (Dolomanov, Bourhis, Gildea, Howard & Puschmann, 2009)'
_computing_publication_material 'WINGX (Farrugia, 1998)'
_computing_structure_refinement 'SHELXL-97 (Sheldrick, 1997)'
_computing_structure_solution 'SUPERFLIP (Palatinus & Chapuis, 2007)'
_diffrn_ambient_temperature 120(2)
_diffrn_detector RX
_diffrn_detector_area_resol_mean 10.0000
_diffrn_measured_fraction_theta_full 0.997
_diffrn_measured_fraction_theta_max 0.997
_diffrn_measurement_device
;
Crystal Goniometer
;
_diffrn_measurement_device_type
;
Rigaku RAXIS conversion
;
_diffrn_measurement_method 'profile data from \w-scans'
_diffrn_measurement_specimen_support Mitegen
_diffrn_radiation_monochromator 'Graphite Monochromator'
_diffrn_radiation_source 'Sealed Tube'
_diffrn_radiation_type MoK\a
_diffrn_radiation_wavelength 0.71073
_diffrn_reflns_av_R_equivalents 0.0450
_diffrn_reflns_av_sigmaI/netI 0.0352
_diffrn_reflns_limit_h_max 9
_diffrn_reflns_limit_h_min -9
_diffrn_reflns_limit_k_max 26
_diffrn_reflns_limit_k_min -25
_diffrn_reflns_limit_l_max 16
_diffrn_reflns_limit_l_min -16
_diffrn_reflns_number 19537
_diffrn_reflns_theta_full 27.46
_diffrn_reflns_theta_max 27.46
_diffrn_reflns_theta_min 3.06
_diffrn_source_current 40.0
_diffrn_source_power 2.0
_diffrn_source_voltage 50.0
_exptl_absorpt_coefficient_mu 8.347
_exptl_absorpt_correction_T_max 0.8508
_exptl_absorpt_correction_T_min 0.2861
_exptl_absorpt_correction_type multi-scan
_exptl_absorpt_process_details
;
CrystalClear-SM Expert 2.0 r7 (Rigaku, 2011)
;
_exptl_crystal_colour Colorless
_exptl_crystal_density_diffrn 2.080
_exptl_crystal_density_method 'not measured'
_exptl_crystal_description Plate
_exptl_crystal_F_000 1088
_exptl_crystal_size_max 0.20
_exptl_crystal_size_mid 0.20
_exptl_crystal_size_min 0.02
_refine_diff_density_max 1.261
_refine_diff_density_min -1.174
_refine_diff_density_rms 0.155
_refine_ls_extinction_method none
_refine_ls_goodness_of_fit_ref 1.097
_refine_ls_hydrogen_treatment constr
_refine_ls_matrix_type full
_refine_ls_number_parameters 236
_refine_ls_number_reflns 4105
_refine_ls_number_restraints 0
_refine_ls_restrained_S_all 1.097
_refine_ls_R_factor_all 0.0333
_refine_ls_R_factor_gt 0.0283
_refine_ls_shift/su_max 0.003
_refine_ls_shift/su_mean 0.000
_refine_ls_structure_factor_coef Fsqd
_refine_ls_weighting_details 'calc w=1/[\s^2^(Fo^2^)+(0.0291P)^2^+2.1352P] where P=(Fo^2^+2Fc^2^)/3'
_refine_ls_weighting_scheme calc
_refine_ls_wR_factor_gt 0.0629
_refine_ls_wR_factor_ref 0.0651
_reflns_number_gt 3612
_reflns_number_total 4105
_reflns_threshold_expression >2\s(I)
_cod_data_source_file c3dt51400e.txt
_cod_data_source_block 2011ncs0190ba
_cod_original_sg_symbol_H-M 'P 21/c'
_cod_database_code 7023488

loop_
_symmetry_equiv_pos_as_xyz
'x, y, z'
'-x, y+1/2, -z+1/2'
'-x, -y, -z'
'x, -y-1/2, z-1/2'

loop_
_atom_site_label
_atom_site_type_symbol
_atom_site_fract_x
_atom_site_fract_y
_atom_site_fract_z
_atom_site_U_iso_or_equiv
_atom_site_adp_type
_atom_site_occupancy
_atom_site_symmetry_multiplicity
_atom_site_calc_flag
_atom_site_refinement_flags
C1 C 0.2862(5) 0.9331(2) -0.0898(3) 0.0163(8) Uani 1 1 d .
C2 C 0.3473(5) 0.9797(2) -0.2467(3) 0.0190(9) Uani 1 1 d .
H2 H 0.3738 0.9837 -0.3197 0.023 Uiso 1 1 calc R
C3 C 0.3266(5) 1.0287(2) -0.1781(3) 0.0191(9) Uani 1 1 d .
H3 H 0.3369 1.0739 -0.1922 0.023 Uiso 1 1 calc R
C4 C 0.3330(6) 0.8575(2) -0.2417(4) 0.0239(10) Uani 1 1 d .
H4A H 0.2789 0.8249 -0.1962 0.036 Uiso 1 1 calc R
H4B H 0.4661 0.8466 -0.2494 0.036 Uiso 1 1 calc R
H4C H 0.2607 0.8579 -0.3129 0.036 Uiso 1 1 calc R
C5 C 0.2442(4) 1.0371(2) 0.0106(3) 0.0132(8) Uani 1 1 d .
C6 C 0.2086(5) 1.1346(2) 0.0840(3) 0.0164(8) Uani 1 1 d .
C7 C 0.1748(5) 1.0430(2) 0.1809(3) 0.0159(8) Uani 1 1 d .
C8 C 0.2532(6) 1.2356(2) -0.0189(3) 0.0230(10) Uani 1 1 d .
H8A H 0.1343 1.2492 -0.0617 0.028 Uiso 1 1 calc R
H8B H 0.3253 1.2071 -0.0644 0.028 Uiso 1 1 calc R
C9 C 0.3704(6) 1.2945(2) 0.0157(4) 0.0303(10) Uani 1 1 d .
H9A H 0.4938 1.2802 0.0528 0.036 Uiso 1 1 calc R
H9B H 0.3968 1.3197 -0.0488 0.036 Uiso 1 1 calc R
C10 C 0.2430(7) 1.2997(2) 0.1822(4) 0.0301(10) Uani 1 1 d .
H10A H 0.1801 1.3284 0.2317 0.036 Uiso 1 1 calc R
H10B H 0.3667 1.2859 0.2193 0.036 Uiso 1 1 calc R
C11 C 0.1214(6) 1.2410(2) 0.1565(3) 0.0243(9) Uani 1 1 d .
H11A H 0.1095 1.2157 0.2231 0.029 Uiso 1 1 calc R
H11B H -0.0076 1.2547 0.1268 0.029 Uiso 1 1 calc R
C12 C 0.1164(5) 1.0502(2) 0.3719(3) 0.0178(8) Uani 1 1 d .
H12A H -0.0154 1.0438 0.3906 0.021 Uiso 1 1 calc R
H12B H 0.1357 1.0972 0.3591 0.021 Uiso 1 1 calc R
C13 C 0.2562(5) 1.0269(2) 0.4633(3) 0.0204(9) Uani 1 1 d .
H13A H 0.3869 1.0382 0.4474 0.025 Uiso 1 1 calc R
H13B H 0.2308 1.0498 0.5303 0.025 Uiso 1 1 calc R
C14 C 0.2766(5) 0.9229(2) 0.3837(3) 0.0200(9) Uani 1 1 d .
H14A H 0.2625 0.8757 0.3967 0.024 Uiso 1 1 calc R
H14B H 0.4083 0.9308 0.3659 0.024 Uiso 1 1 calc R
C15 C 0.1382(6) 0.9433(2) 0.2897(3) 0.0208(9) Uani 1 1 d .
H15A H 0.1706 0.9212 0.2234 0.025 Uiso 1 1 calc R
H15B H 0.0076 0.9302 0.3031 0.025 Uiso 1 1 calc R
Au1 Au 0.262932(19) 0.866372(8) 0.022990(12) 0.01710(6) Uani 1 1 d .
Cl1 Cl 0.24978(16) 0.78864(6) 0.15374(9) 0.0303(3) Uani 1 1 d .
N1 N 0.3230(4) 0.92183(17) -0.1919(2) 0.0159(7) Uani 1 1 d .
N2 N 0.2867(4) 0.99973(17) -0.0810(2) 0.0138(7) Uani 1 1 d .
N3 N 0.2490(4) 1.10040(19) -0.0050(3) 0.0160(7) Uani 1 1 d .
N4 N 0.1730(4) 1.10801(18) 0.1784(3) 0.0170(7) Uani 1 1 d .
N5 N 0.2082(4) 1.00340(18) 0.0963(2) 0.0165(7) Uani 1 1 d .
N6 N 0.2080(5) 1.20009(18) 0.0772(3) 0.0200(7) Uani 1 1 d .
N7 N 0.1458(5) 1.01336(18) 0.2751(2) 0.0178(7) Uani 1 1 d .
O1 O 0.2754(4) 1.33556(17) 0.0866(3) 0.0335(8) Uani 1 1 d .
O2 O 0.2447(4) 0.95827(16) 0.4800(2) 0.0210(7) Uani 1 1 d .

loop_
_atom_site_aniso_label
_atom_site_aniso_U_11
_atom_site_aniso_U_22
_atom_site_aniso_U_33
_atom_site_aniso_U_23
_atom_site_aniso_U_13
_atom_site_aniso_U_12
C1 0.0102(16) 0.018(2) 0.0202(19) -0.0030(17) -0.0004(14) 0.0029(15)
C2 0.0180(18) 0.024(3) 0.0153(18) -0.0008(18) 0.0032(15) -0.0008(16)
C3 0.0182(18) 0.022(2) 0.0168(19) 0.0054(18) 0.0016(15) -0.0003(16)
C4 0.028(2) 0.018(3) 0.025(2) -0.0052(19) -0.0005(17) 0.0025(17)
C5 0.0107(16) 0.013(2) 0.0151(18) -0.0006(16) -0.0006(13) -0.0002(14)
C6 0.0142(17) 0.018(2) 0.0166(19) 0.0002(16) 0.0003(14) 0.0011(15)
C7 0.0144(16) 0.016(2) 0.0170(18) 0.0009(17) -0.0015(14) -0.0017(15)
C8 0.034(2) 0.014(2) 0.021(2) 0.0026(18) 0.0052(17) -0.0007(17)
C9 0.035(2) 0.019(3) 0.038(3) 0.000(2) 0.010(2) -0.003(2)
C10 0.038(2) 0.019(3) 0.032(2) 0.000(2) -0.001(2) 0.005(2)
C11 0.034(2) 0.014(2) 0.025(2) -0.0052(19) 0.0044(18) -0.0010(18)
C12 0.0238(19) 0.015(2) 0.0146(18) 0.0000(16) 0.0025(15) 0.0003(16)
C13 0.0226(19) 0.021(3) 0.0175(19) -0.0001(18) 0.0015(15) 0.0019(17)
C14 0.0226(19) 0.016(2) 0.021(2) -0.0011(17) 0.0016(16) 0.0011(16)
C15 0.031(2) 0.013(2) 0.0180(19) -0.0014(17) 0.0006(16) 0.0005(17)
Au1 0.01908(9) 0.01328(11) 0.01881(10) 0.00094(6) 0.00122(6) 0.00012(6)
Cl1 0.0369(6) 0.0202(6) 0.0339(6) 0.0113(5) 0.0034(5) -0.0004(5)
N1 0.0174(15) 0.019(2) 0.0111(15) -0.0042(14) -0.0001(12) 0.0013(13)
N2 0.0153(14) 0.0128(19) 0.0134(15) 0.0008(13) 0.0023(11) 0.0017(13)
N3 0.0178(15) 0.0129(19) 0.0175(15) -0.0007(15) 0.0031(12) -0.0026(13)
N4 0.0179(15) 0.016(2) 0.0172(16) 0.0031(15) 0.0007(12) -0.0024(14)
N5 0.0186(15) 0.016(2) 0.0144(15) -0.0006(14) 0.0011(12) 0.0002(13)
N6 0.0293(17) 0.011(2) 0.0208(17) -0.0012(15) 0.0064(14) -0.0007(14)
N7 0.0289(17) 0.014(2) 0.0106(15) 0.0010(14) 0.0024(13) -0.0005(14)
O1 0.0405(18) 0.0148(19) 0.046(2) -0.0024(16) 0.0053(15) -0.0027(14)
O2 0.0292(15) 0.0197(19) 0.0140(14) 0.0013(12) 0.0017(11) 0.0028(12)

loop_
_atom_type_symbol
_atom_type_description
_atom_type_scat_dispersion_real
_atom_type_scat_dispersion_imag
_atom_type_scat_source
C C 0.0033 0.0016 'International Tables Vol C Tables 4.2.6.8 and 6.1.1.4'
H H 0.0000 0.0000 'International Tables Vol C Tables 4.2.6.8 and 6.1.1.4'
Au Au -2.0133 8.8022 'International Tables Vol C Tables 4.2.6.8 and 6.1.1.4'
Cl Cl 0.1484 0.1585 'International Tables Vol C Tables 4.2.6.8 and 6.1.1.4'
N N 0.0061 0.0033 'International Tables Vol C Tables 4.2.6.8 and 6.1.1.4'
O O 0.0106 0.0060 'International Tables Vol C Tables 4.2.6.8 and 6.1.1.4'

loop_
_geom_angle_atom_site_label_1
_geom_angle_atom_site_label_2
_geom_angle_atom_site_label_3
_geom_angle
N1 C1 N2 104.4(3)
N1 C1 Au1 126.1(3)
N2 C1 Au1 129.2(3)
C3 C2 N1 107.5(3)
C3 C2 H2 126.2
N1 C2 H2 126.2
C2 C3 N2 106.1(4)
C2 C3 H3 126.9
N2 C3 H3 126.9
N1 C4 H4A 109.5
N1 C4 H4B 109.5
H4A C4 H4B 109.5
N1 C4 H4C 109.5
H4A C4 H4C 109.5
H4B C4 H4C 109.5
N3 C5 N5 130.4(4)
N3 C5 N2 113.6(3)
N5 C5 N2 115.9(4)
N4 C6 N6 117.4(4)
N4 C6 N3 125.1(4)
N6 C6 N3 117.4(4)
N4 C7 N7 117.9(4)
N4 C7 N5 125.3(4)
N7 C7 N5 116.8(4)
N6 C8 C9 108.9(4)
N6 C8 H8A 109.9
C9 C8 H8A 109.9
N6 C8 H8B 109.9
C9 C8 H8B 109.9
H8A C8 H8B 108.3
O1 C9 C8 111.8(4)
O1 C9 H9A 109.2
C8 C9 H9A 109.2
O1 C9 H9B 109.2
C8 C9 H9B 109.2
H9A C9 H9B 107.9
O1 C10 C11 111.7(4)
O1 C10 H10A 109.3
C11 C10 H10A 109.3
O1 C10 H10B 109.3
C11 C10 H10B 109.3
H10A C10 H10B 107.9
N6 C11 C10 109.6(4)
N6 C11 H11A 109.7
C10 C11 H11A 109.7
N6 C11 H11B 109.7
C10 C11 H11B 109.7
H11A C11 H11B 108.2
N7 C12 C13 109.0(3)
N7 C12 H12A 109.9
C13 C12 H12A 109.9
N7 C12 H12B 109.9
C13 C12 H12B 109.9
H12A C12 H12B 108.3
O2 C13 C12 112.4(3)
O2 C13 H13A 109.1
C12 C13 H13A 109.1
O2 C13 H13B 109.1
C12 C13 H13B 109.1
H13A C13 H13B 107.9
O2 C14 C15 111.4(3)
O2 C14 H14A 109.3
C15 C14 H14A 109.3
O2 C14 H14B 109.3
C15 C14 H14B 109.3
H14A C14 H14B 108.0
N7 C15 C14 110.1(3)
N7 C15 H15A 109.6
C14 C15 H15A 109.6
N7 C15 H15B 109.6
C14 C15 H15B 109.6
H15A C15 H15B 108.2
C1 Au1 Cl1 177.56(10)
C1 N1 C2 111.3(3)
C1 N1 C4 125.4(4)
C2 N1 C4 123.3(3)
C1 N2 C3 110.6(3)
C1 N2 C5 126.8(3)
C3 N2 C5 122.5(4)
C5 N3 C6 112.1(3)
C7 N4 C6 115.1(4)
C5 N5 C7 111.9(4)
C6 N6 C8 123.3(4)
C6 N6 C11 121.7(4)
C8 N6 C11 113.8(4)
C7 N7 C15 124.4(3)
C7 N7 C12 122.0(4)
C15 N7 C12 113.6(3)
C9 O1 C10 109.4(4)
C13 O2 C14 111.1(3)

loop_
_geom_bond_atom_site_label_1
_geom_bond_atom_site_label_2
_geom_bond_distance
C1 N1 1.344(5)
C1 N2 1.372(5)
C1 Au1 1.983(4)
C2 C3 1.338(6)
C2 N1 1.390(5)
C2 H2 0.9500
C3 N2 1.402(5)
C3 H3 0.9500
C4 N1 1.465(5)
C4 H4A 0.9800
C4 H4B 0.9800
C4 H4C 0.9800
C5 N3 1.316(6)
C5 N5 1.318(5)
C5 N2 1.432(5)
C6 N4 1.343(5)
C6 N6 1.349(5)
C6 N3 1.367(5)
C7 N4 1.335(5)
C7 N7 1.356(5)
C7 N5 1.371(5)
C8 N6 1.464(5)
C8 C9 1.505(6)
C8 H8A 0.9900
C8 H8B 0.9900
C9 O1 1.435(6)
C9 H9A 0.9900
C9 H9B 0.9900
C10 O1 1.437(6)
C10 C11 1.497(6)
C10 H10A 0.9900
C10 H10B 0.9900
C11 N6 1.475(5)
C11 H11A 0.9900
C11 H11B 0.9900
C12 N7 1.457(5)
C12 C13 1.511(5)
C12 H12A 0.9900
C12 H12B 0.9900
C13 O2 1.429(6)
C13 H13A 0.9900
C13 H13B 0.9900
C14 O2 1.440(5)
C14 C15 1.511(5)
C14 H14A 0.9900
C14 H14B 0.9900
C15 N7 1.452(5)
C15 H15A 0.9900
C15 H15B 0.9900
Au1 Cl1 2.2905(11)

loop_
_geom_torsion_atom_site_label_1
_geom_torsion_atom_site_label_2
_geom_torsion_atom_site_label_3
_geom_torsion_atom_site_label_4
_geom_torsion
N1 C2 C3 N2 -0.8(4)
N6 C8 C9 O1 -56.5(5)
O1 C10 C11 N6 55.3(5)
N7 C12 C13 O2 -55.1(4)
O2 C14 C15 N7 54.3(4)
N1 C1 Au1 Cl1 73(3)
N2 C1 Au1 Cl1 -101(3)
N2 C1 N1 C2 0.3(4)
Au1 C1 N1 C2 -174.4(2)
N2 C1 N1 C4 -178.5(3)
Au1 C1 N1 C4 6.8(5)
C3 C2 N1 C1 0.3(4)
C3 C2 N1 C4 179.2(3)
N1 C1 N2 C3 -0.8(4)
Au1 C1 N2 C3 173.7(3)
N1 C1 N2 C5 176.3(3)
Au1 C1 N2 C5 -9.2(5)
C2 C3 N2 C1 1.1(4)
C2 C3 N2 C5 -176.2(3)
N3 C5 N2 C1 -177.7(3)
N5 C5 N2 C1 2.8(5)
N3 C5 N2 C3 -0.9(5)
N5 C5 N2 C3 179.6(3)
N5 C5 N3 C6 -0.3(5)
N2 C5 N3 C6 -179.8(3)
N4 C6 N3 C5 1.8(5)
N6 C6 N3 C5 -179.5(3)
N7 C7 N4 C6 177.9(3)
N5 C7 N4 C6 -0.4(5)
N6 C6 N4 C7 179.8(3)
N3 C6 N4 C7 -1.5(5)
N3 C5 N5 C7 -1.3(5)
N2 C5 N5 C7 178.2(3)
N4 C7 N5 C5 1.6(5)
N7 C7 N5 C5 -176.7(3)
N4 C6 N6 C8 177.0(3)
N3 C6 N6 C8 -1.8(5)
N4 C6 N6 C11 -16.6(5)
N3 C6 N6 C11 164.6(3)
C9 C8 N6 C6 -140.3(4)
C9 C8 N6 C11 52.4(5)
C10 C11 N6 C6 140.2(4)
C10 C11 N6 C8 -52.2(5)
N4 C7 N7 C15 178.2(3)
N5 C7 N7 C15 -3.4(5)
N4 C7 N7 C12 -0.9(5)
N5 C7 N7 C12 177.5(3)
C14 C15 N7 C7 126.6(4)
C14 C15 N7 C12 -54.2(4)
C13 C12 N7 C7 -126.8(4)
C13 C12 N7 C15 54.0(4)
C8 C9 O1 C10 61.0(5)
C11 C10 O1 C9 -60.2(5)
C12 C13 O2 C14 57.6(4)
C15 C14 O2 C13 -56.7(4)
